data_7047069
loop_
_publ_author_name
'Truccolo, Giada'
'Tessari, Zeno'
'Tessarolo, Jacopo'
'Quici, Silvio'
'Armelao, Lidia'
'Rancan, Marzio'

_publ_section_title
;
 A Cu(ii) metallocycle for the reversible self-assembly of
 coordination-driven polyrotaxane-like architectures.
;
_journal_issue 35
_journal_name_full 'Dalton transactions (Cambridge, England : 2003)'
_journal_page_first 12079
_journal_page_last 12084
_journal_paper_doi 10.1039/c8dt02693a
_journal_volume 47
_journal_year 2018
_chemical_formula_moiety 'C31 H22 Cu O4, C H Cl3'
_chemical_formula_sum 'C32 H23 Cl3 Cu O4'
_chemical_formula_weight 641.39
_space_group_crystal_system triclinic
_space_group_IT_number 2
_space_group_name_Hall '-P 1'
_space_group_name_H-M_alt 'P -1'
_symmetry_space_group_name_Hall '-P 1'
_symmetry_space_group_name_H-M 'P -1'
_atom_sites_solution_hydrogens geom
_audit_creation_date 2018-05-07
_audit_creation_method
;
Olex2 1.2
(compiled 2018.04.26 svn.r3504 for OlexSys, GUI svn.r5492)
;
_audit_update_record
;
2018-05-18 deposited with the CCDC.
2018-07-10 downloaded from the CCDC.
;
_cell_angle_alpha 111.662(5)
_cell_angle_beta 96.458(5)
_cell_angle_gamma 100.561(5)
_cell_formula_units_Z 2
_cell_length_a 9.9134(6)
_cell_length_b 11.5595(7)
_cell_length_c 13.3769(7)
_cell_measurement_reflns_used 4450
_cell_measurement_temperature 150.00(10)
_cell_measurement_theta_max 29.0510
_cell_measurement_theta_min 2.7940
_cell_volume 1373.03(15)
_computing_cell_refinement
;
CrysAlisPro, Agilent Technologies,
Version 1.171.36.28 (release 01-02-2013 CrysAlis171 .NET)
(compiled Feb  1 2013,16:14:44)
;
_computing_data_collection
;
CrysAlisPro, Agilent Technologies,
Version 1.171.36.28 (release 01-02-2013 CrysAlis171 .NET)
(compiled Feb  1 2013,16:14:44)
;
_computing_data_reduction
;
CrysAlisPro, Agilent Technologies,
Version 1.171.36.28 (release 01-02-2013 CrysAlis171 .NET)
(compiled Feb  1 2013,16:14:44)
;
_computing_molecular_graphics 'Olex2 (Dolomanov et al., 2009)'
_computing_publication_material 'Olex2 (Dolomanov et al., 2009)'
_computing_structure_refinement 'ShelXL (Sheldrick, 2015)'
_diffrn_ambient_temperature 150.00(10)
_diffrn_detector_area_resol_mean 16.1274
_diffrn_measured_fraction_theta_full 0.992
_diffrn_measured_fraction_theta_max 0.992
_diffrn_measurement_details
;
#__ type_ start__ end____ width___ exp.time_
  1 omega  -34.00   50.00   0.5000   20.0000
omega____ theta____ kappa____ phi______ frames
    -      -18.5219   57.0000  -30.0000 168

#__ type_ start__ end____ width___ exp.time_
  2 omega  -10.00   22.00   0.5000   20.0000
omega____ theta____ kappa____ phi______ frames
    -      -18.5219  -99.0000  -60.0000 64

#__ type_ start__ end____ width___ exp.time_
  3 omega    9.00   40.00   0.5000   20.0000
omega____ theta____ kappa____ phi______ frames
    -       18.5219  -38.0000  -30.0000 62

#__ type_ start__ end____ width___ exp.time_
  4 omega   -9.00   88.00   0.5000   20.0000
omega____ theta____ kappa____ phi______ frames
    -       18.5219   77.0000 -120.0000 194

#__ type_ start__ end____ width___ exp.time_
  5 omega  -49.00   -3.00   0.5000   20.0000
omega____ theta____ kappa____ phi______ frames
    -       18.5219  -38.0000  -30.0000 92

#__ type_ start__ end____ width___ exp.time_
  6 omega  -53.00  -25.00   0.5000   20.0000
omega____ theta____ kappa____ phi______ frames
    -       18.5219  -27.0000 -175.0000 56

#__ type_ start__ end____ width___ exp.time_
  7 omega    9.00   44.00   0.5000   20.0000
omega____ theta____ kappa____ phi______ frames
    -       18.5219  -27.0000 -175.0000 70

#__ type_ start__ end____ width___ exp.time_
  8 omega  -25.00   60.00   0.5000   20.0000
omega____ theta____ kappa____ phi______ frames
    -       18.5219  -99.0000  120.0000 170
;
_diffrn_measurement_device_type 'Xcalibur, Eos, Gemini'
_diffrn_measurement_method '\w scans'
_diffrn_orient_matrix_UB_11 0.0551062000
_diffrn_orient_matrix_UB_12 -0.0316706000
_diffrn_orient_matrix_UB_13 -0.0015776000
_diffrn_orient_matrix_UB_21 -0.0497270000
_diffrn_orient_matrix_UB_22 -0.0599953000
_diffrn_orient_matrix_UB_23 -0.0204396000
_diffrn_orient_matrix_UB_31 0.0014262000
_diffrn_orient_matrix_UB_32 -0.0055876000
_diffrn_orient_matrix_UB_33 -0.0544655000
_diffrn_radiation_monochromator graphite
_diffrn_radiation_type MoK\a
_diffrn_radiation_wavelength 0.71073
_diffrn_reflns_av_R_equivalents 0.0339
_diffrn_reflns_av_unetI/netI 0.0510
_diffrn_reflns_Laue_measured_fraction_full 0.992
_diffrn_reflns_Laue_measured_fraction_max 0.992
_diffrn_reflns_limit_h_max 12
_diffrn_reflns_limit_h_min -10
_diffrn_reflns_limit_k_max 13
_diffrn_reflns_limit_k_min -14
_diffrn_reflns_limit_l_max 16
_diffrn_reflns_limit_l_min -16
_diffrn_reflns_number 11096
_diffrn_reflns_point_group_measured_fraction_full 0.992
_diffrn_reflns_point_group_measured_fraction_max 0.992
_diffrn_reflns_theta_full 25.242
_diffrn_reflns_theta_max 26.372
_diffrn_reflns_theta_min 2.436
_diffrn_source 'Enhance (Mo) X-ray Source'
_exptl_absorpt_coefficient_mu 1.125
_exptl_absorpt_correction_T_max 1.00000
_exptl_absorpt_correction_T_min 0.77136
_exptl_absorpt_correction_type multi-scan
_exptl_absorpt_process_details
;
CrysAlisPro, Agilent Technologies,
Version 1.171.36.28 (release 01-02-2013 CrysAlis171 .NET)
(compiled Feb  1 2013,16:14:44)
Empirical absorption correction using spherical harmonics,
 implemented in SCALE3 ABSPACK scaling algorithm.
;
_exptl_crystal_colour 'dark green'
_exptl_crystal_density_diffrn 1.551
_exptl_crystal_description needle
_exptl_crystal_F_000 654
_exptl_crystal_size_max 0.3
_exptl_crystal_size_mid 0.15
_exptl_crystal_size_min 0.05
_refine_diff_density_max 1.100
_refine_diff_density_min -1.841
_refine_diff_density_rms 0.157
_refine_ls_extinction_method none
_refine_ls_goodness_of_fit_ref 1.086
_refine_ls_hydrogen_treatment constr
_refine_ls_matrix_type full
_refine_ls_number_parameters 361
_refine_ls_number_reflns 5574
_refine_ls_number_restraints 42
_refine_ls_restrained_S_all 1.121
_refine_ls_R_factor_all 0.0887
_refine_ls_R_factor_gt 0.0732
_refine_ls_shift/su_max 0.000
_refine_ls_shift/su_mean 0.000
_refine_ls_structure_factor_coef Fsqd
_refine_ls_weighting_details 'w=1/[\s^2^(Fo^2^)+(0.1349P)^2^+3.2967P] where P=(Fo^2^+2Fc^2^)/3'
_refine_ls_weighting_scheme calc
_refine_ls_wR_factor_gt 0.2161
_refine_ls_wR_factor_ref 0.2332
_reflns_Friedel_coverage 0.000
_reflns_number_gt 4567
_reflns_number_total 5574
_reflns_threshold_expression 'I > 2\s(I)'
_cod_data_source_file c8dt02693a2.cif
_cod_data_source_block 1
_cod_depositor_comments 'Adding full bibliography for 7047069--7047074.cif.'
_cod_database_code 7047069
_shelx_shelxl_version_number 2014/7
_chemical_oxdiff_formula 'Cu2 O8 C20 H20 Cl3'
_chemical_oxdiff_usercomment 'Cu36 DCM/MeOH'
_shelx_space_group_comment
;
The symmetry employed for this shelxl refinement is uniquely defined
by the following loop, which should always be used as a source of
symmetry information in preference to the above space-group names.
They are only intended as comments.
;
_shelx_estimated_absorpt_t_max 0.946
_shelx_estimated_absorpt_t_min 0.729
_reflns_odcompleteness_completeness 99.25
_reflns_odcompleteness_iscentric 1
_reflns_odcompleteness_theta 26.32
_olex2_refinement_description
;
1. Fixed Uiso
 At 1.2 times of:
  All C(H) groups, All C(H,H) groups
2. Uiso/Uaniso restraints and constraints
Cl2 \\sim Cl3 \\sim C014 \\sim Cl1 \\sim H014: within 2A with sigma of 0.04 and
sigma for terminal atoms of 0.08
3. Rigid body (RIGU) restrains
 Cl2, Cl3, C014, Cl1, H014
 with sigma for 1-2 distances of 0.002 and sigma for 1-3 distances of 0.002
4.a Ternary CH refined with riding coordinates:
 C014(H014)
4.b Secondary CH2 refined with riding coordinates:
 C16(H16A,H16B)
4.c Aromatic/amide H refined with riding coordinates:
 C14(H14), C15(H15), C21(H21), C8(H8), C19(H19), C24(H24), C27(H27), C31(H31),
 C6(H6), C22(H22), C2(H2), C18(H18), C3(H3), C30(H30), C11(H11), C29(H29),
 C4(H4), C12(H12), C28(H28), C5(H5)
;
_olex2_submission_special_instructions 'No special instructions were received'

loop_
_space_group_symop_operation_xyz
'x, y, z'
'-x, -y, -z'

loop_
_atom_site_label
_atom_site_type_symbol
_atom_site_fract_x
_atom_site_fract_y
_atom_site_fract_z
_atom_site_U_iso_or_equiv
_atom_site_adp_type
_atom_site_occupancy
_atom_site_site_symmetry_order
_atom_site_calc_flag
_atom_site_refinement_flags_posn
_atom_site_refinement_flags_adp
Cu1 Cu 0.30374(6) 0.49626(5) 0.92625(4) 0.0226(2) Uani 1 1 d . .
Cl3 Cl 0.27144(19) 0.23245(17) 0.51641(13) 0.0527(4) Uani 1 1 d . U
O1 O 0.1913(4) 0.5834(3) 1.0211(3) 0.0263(7) Uani 1 1 d . .
O3 O 0.5821(4) 0.5886(3) 0.1684(3) 0.0256(7) Uani 1 1 d . .
O4 O 0.6948(4) 0.6082(3) -0.0084(3) 0.0247(7) Uani 1 1 d . .
O2 O 0.2947(4) 0.5939(3) 0.8385(3) 0.0257(7) Uani 1 1 d . .
Cl1 Cl 0.1685(5) 0.4498(3) 0.5219(3) 0.1387(14) Uani 1 1 d . U
C25 C 0.6342(5) 0.7011(4) 0.0090(4) 0.0222(9) Uani 1 1 d . .
C7 C 0.1293(5) 0.6656(4) 1.0097(4) 0.0226(9) Uani 1 1 d . .
C26 C 0.6628(5) 0.7762(5) -0.0601(4) 0.0245(10) Uani 1 1 d . .
C14 C 0.3500(5) 0.8048(5) 0.6468(4) 0.0270(10) Uani 1 1 d . .
H14 H 0.4343 0.8222 0.6246 0.032 Uiso 1 1 calc R .
C10 C 0.2205(5) 0.7291(5) 0.7620(4) 0.0248(10) Uani 1 1 d . .
C23 C 0.5317(5) 0.6817(4) 0.1642(4) 0.0220(9) Uani 1 1 d . .
C15 C 0.3439(5) 0.7528(5) 0.7241(4) 0.0256(10) Uani 1 1 d . .
H15 H 0.4232 0.7331 0.7514 0.031 Uiso 1 1 calc R .
C9 C 0.2162(5) 0.6723(5) 0.8451(4) 0.0249(10) Uani 1 1 d . .
C13 C 0.2334(5) 0.8319(5) 0.6011(4) 0.0265(10) Uani 1 1 d . .
C17 C 0.3134(5) 0.8343(5) 0.4244(4) 0.0258(10) Uani 1 1 d . .
C20 C 0.4521(5) 0.7351(4) 0.2509(4) 0.0223(9) Uani 1 1 d . .
C1 C 0.0507(5) 0.7214(5) 1.0978(4) 0.0247(10) Uani 1 1 d . .
C21 C 0.3875(5) 0.6576(5) 0.2992(4) 0.0266(10) Uani 1 1 d . .
H21 H 0.3917 0.5720 0.2741 0.032 Uiso 1 1 calc R .
C8 C 0.1333(5) 0.7069(5) 0.9237(4) 0.0282(10) Uani 1 1 d . .
H8 H 0.0768 0.7613 0.9186 0.034 Uiso 1 1 calc R .
C19 C 0.4456(6) 0.8637(5) 0.2906(4) 0.0293(11) Uani 1 1 d . .
H19 H 0.4867 0.9172 0.2591 0.035 Uiso 1 1 calc R .
Cl2 Cl 0.4233(7) 0.4734(5) 0.5223(5) 0.185(2) Uani 1 1 d . U
C24 C 0.5498(5) 0.7352(5) 0.0866(4) 0.0274(10) Uani 1 1 d . .
H24 H 0.5023 0.7977 0.0869 0.033 Uiso 1 1 calc R .
C27 C 0.6448(5) 0.9002(5) -0.0307(4) 0.0305(11) Uani 1 1 d . .
H27 H 0.6133 0.9388 0.0336 0.037 Uiso 1 1 calc R .
C31 C 0.7119(5) 0.7210(5) -0.1560(4) 0.0274(10) Uani 1 1 d . .
H31 H 0.7276 0.6393 -0.1753 0.033 Uiso 1 1 calc R .
C6 C -0.0049(6) 0.8273(5) 1.1076(4) 0.0316(11) Uani 1 1 d . .
H6 H 0.0050 0.8648 1.0573 0.038 Uiso 1 1 calc R .
C22 C 0.3172(5) 0.7046(5) 0.3838(4) 0.0281(10) Uani 1 1 d . .
H22 H 0.2728 0.6504 0.4134 0.034 Uiso 1 1 calc R .
C2 C 0.0323(5) 0.6650(5) 1.1733(4) 0.0304(11) Uani 1 1 d . .
H2 H 0.0682 0.5944 1.1674 0.036 Uiso 1 1 calc R .
C18 C 0.3779(6) 0.9117(5) 0.3767(4) 0.0306(11) Uani 1 1 d . .
H18 H 0.3759 0.9978 0.4031 0.037 Uiso 1 1 calc R .
C16 C 0.2365(6) 0.8910(5) 0.5164(4) 0.0317(11) Uani 1 1 d . .
H16A H 0.2798 0.9820 0.5543 0.038 Uiso 1 1 calc R .
H16B H 0.1407 0.8821 0.4838 0.038 Uiso 1 1 calc R .
C3 C -0.0388(6) 0.7136(6) 1.2564(5) 0.0395(13) Uani 1 1 d . .
H3 H -0.0506 0.6756 1.3061 0.047 Uiso 1 1 calc R .
C30 C 0.7377(5) 0.7867(6) -0.2233(4) 0.0331(11) Uani 1 1 d . .
H30 H 0.7673 0.7478 -0.2885 0.040 Uiso 1 1 calc R .
C11 C 0.1040(5) 0.7592(6) 0.7186(4) 0.0329(12) Uani 1 1 d . .
H11 H 0.0211 0.7464 0.7437 0.039 Uiso 1 1 calc R .
C29 C 0.7193(6) 0.9094(6) -0.1933(5) 0.0360(12) Uani 1 1 d . .
H29 H 0.7375 0.9537 -0.2378 0.043 Uiso 1 1 calc R .
C4 C -0.0929(6) 0.8197(6) 1.2659(5) 0.0414(14) Uani 1 1 d . .
H4 H -0.1410 0.8522 1.3217 0.050 Uiso 1 1 calc R .
C12 C 0.1101(6) 0.8079(6) 0.6385(4) 0.0332(12) Uani 1 1 d . .
H12 H 0.0302 0.8249 0.6091 0.040 Uiso 1 1 calc R .
C28 C 0.6735(6) 0.9671(5) -0.0966(5) 0.0364(12) Uani 1 1 d . .
H28 H 0.6622 1.0504 -0.0759 0.044 Uiso 1 1 calc R .
C5 C -0.0749(6) 0.8763(6) 1.1923(5) 0.0390(13) Uani 1 1 d . .
H5 H -0.1098 0.9478 1.1993 0.047 Uiso 1 1 calc R .
C014 C 0.3056(10) 0.4023(7) 0.5823(6) 0.0665(17) Uani 1 1 d . U
H014 H 0.3260 0.4379 0.6627 0.080 Uiso 1 1 calc R U

loop_
_atom_site_aniso_label
_atom_site_aniso_U_11
_atom_site_aniso_U_22
_atom_site_aniso_U_33
_atom_site_aniso_U_23
_atom_site_aniso_U_13
_atom_site_aniso_U_12
Cu1 0.0311(4) 0.0248(3) 0.0217(3) 0.0140(3) 0.0129(2) 0.0157(2)
Cl3 0.0711(11) 0.0533(9) 0.0422(9) 0.0224(8) 0.0137(8) 0.0268(8)
O1 0.0356(18) 0.0286(17) 0.0225(17) 0.0128(15) 0.0133(14) 0.0164(15)
O3 0.0368(18) 0.0258(17) 0.0250(17) 0.0147(14) 0.0148(15) 0.0177(14)
O4 0.0358(18) 0.0243(16) 0.0189(16) 0.0096(14) 0.0101(14) 0.0136(14)
O2 0.0341(18) 0.0286(17) 0.0259(17) 0.0154(15) 0.0161(14) 0.0186(14)
Cl1 0.192(4) 0.087(2) 0.123(3) 0.032(2) -0.014(2) 0.049(2)
C25 0.025(2) 0.023(2) 0.022(2) 0.0112(19) 0.0053(18) 0.0078(18)
C7 0.025(2) 0.021(2) 0.023(2) 0.0076(19) 0.0082(19) 0.0081(18)
C26 0.029(2) 0.025(2) 0.027(2) 0.015(2) 0.0099(19) 0.0104(19)
C14 0.030(2) 0.031(3) 0.031(3) 0.020(2) 0.015(2) 0.014(2)
C10 0.033(2) 0.029(2) 0.024(2) 0.015(2) 0.013(2) 0.018(2)
C23 0.025(2) 0.024(2) 0.020(2) 0.0105(19) 0.0060(18) 0.0084(18)
C15 0.026(2) 0.030(2) 0.030(3) 0.017(2) 0.0102(19) 0.0137(19)
C9 0.027(2) 0.026(2) 0.028(2) 0.014(2) 0.0102(19) 0.0119(19)
C13 0.035(3) 0.029(2) 0.026(2) 0.015(2) 0.014(2) 0.019(2)
C17 0.033(2) 0.032(3) 0.022(2) 0.016(2) 0.011(2) 0.018(2)
C20 0.027(2) 0.025(2) 0.020(2) 0.0121(19) 0.0058(18) 0.0113(18)
C1 0.025(2) 0.028(2) 0.020(2) 0.007(2) 0.0074(18) 0.0058(18)
C21 0.034(2) 0.019(2) 0.030(3) 0.010(2) 0.013(2) 0.0102(19)
C8 0.038(3) 0.032(3) 0.027(3) 0.016(2) 0.017(2) 0.024(2)
C19 0.045(3) 0.027(2) 0.030(3) 0.020(2) 0.017(2) 0.016(2)
Cl2 0.261(5) 0.144(4) 0.179(4) 0.082(3) 0.106(4) 0.042(3)
C24 0.034(2) 0.031(3) 0.028(3) 0.017(2) 0.012(2) 0.019(2)
C27 0.039(3) 0.030(3) 0.030(3) 0.017(2) 0.012(2) 0.012(2)
C31 0.031(2) 0.032(3) 0.028(3) 0.017(2) 0.010(2) 0.012(2)
C6 0.036(3) 0.031(3) 0.034(3) 0.014(2) 0.017(2) 0.015(2)
C22 0.035(3) 0.025(2) 0.032(3) 0.016(2) 0.016(2) 0.013(2)
C2 0.034(3) 0.035(3) 0.026(3) 0.013(2) 0.012(2) 0.010(2)
C18 0.052(3) 0.026(2) 0.028(3) 0.017(2) 0.017(2) 0.023(2)
C16 0.049(3) 0.035(3) 0.029(3) 0.019(2) 0.022(2) 0.029(2)
C3 0.042(3) 0.049(3) 0.030(3) 0.016(3) 0.018(2) 0.011(3)
C30 0.031(3) 0.047(3) 0.029(3) 0.022(2) 0.011(2) 0.010(2)
C11 0.030(2) 0.049(3) 0.036(3) 0.026(3) 0.019(2) 0.021(2)
C29 0.034(3) 0.044(3) 0.046(3) 0.036(3) 0.010(2) 0.008(2)
C4 0.040(3) 0.054(4) 0.029(3) 0.008(3) 0.021(2) 0.019(3)
C12 0.034(3) 0.050(3) 0.036(3) 0.028(3) 0.017(2) 0.028(2)
C28 0.042(3) 0.028(3) 0.047(3) 0.024(3) 0.006(3) 0.009(2)
C5 0.040(3) 0.036(3) 0.043(3) 0.010(3) 0.020(3) 0.020(2)
C014 0.121(5) 0.045(3) 0.033(3) 0.011(2) 0.015(3) 0.028(3)

loop_
_atom_type_symbol
_atom_type_description
_atom_type_scat_dispersion_real
_atom_type_scat_dispersion_imag
_atom_type_scat_source
C C 0.0033 0.0016 'International Tables Vol C Tables 4.2.6.8 and 6.1.1.4'
H H 0.0000 0.0000 'International Tables Vol C Tables 4.2.6.8 and 6.1.1.4'
Cl Cl 0.1484 0.1585 'International Tables Vol C Tables 4.2.6.8 and 6.1.1.4'
Cu Cu 0.3201 1.2651 'International Tables Vol C Tables 4.2.6.8 and 6.1.1.4'
O O 0.0106 0.0060 'International Tables Vol C Tables 4.2.6.8 and 6.1.1.4'

loop_
_geom_angle_atom_site_label_1
_geom_angle_atom_site_label_2
_geom_angle_atom_site_label_3
_geom_angle
_geom_angle_site_symmetry_1
_geom_angle_site_symmetry_3
O1 Cu1 O3 179.16(14) . 2_666
O4 Cu1 O1 86.78(13) 2_666 .
O4 Cu1 O3 93.80(13) 2_666 2_666
O4 Cu1 O2 177.05(15) 2_666 .
O2 Cu1 O1 93.62(13) . .
O2 Cu1 O3 85.82(13) . 2_666
C7 O1 Cu1 126.4(3) . .
C23 O3 Cu1 126.0(3) . 2_666
C25 O4 Cu1 126.0(3) . 2_666
C9 O2 Cu1 125.4(3) . .
O4 C25 C26 114.8(4) . .
O4 C25 C24 124.8(4) . .
C24 C25 C26 120.4(4) . .
O1 C7 C1 115.4(4) . .
O1 C7 C8 124.4(4) . .
C8 C7 C1 120.2(4) . .
C27 C26 C25 122.4(4) . .
C27 C26 C31 118.7(4) . .
C31 C26 C25 118.9(4) . .
C15 C14 H14 119.2 . .
C15 C14 C13 121.5(4) . .
C13 C14 H14 119.2 . .
C15 C10 C9 120.0(4) . .
C11 C10 C15 117.8(4) . .
C11 C10 C9 122.2(4) . .
O3 C23 C20 115.4(4) . .
O3 C23 C24 124.7(4) . .
C24 C23 C20 119.9(4) . .
C14 C15 C10 121.0(4) . .
C14 C15 H15 119.5 . .
C10 C15 H15 119.5 . .
O2 C9 C10 114.9(4) . .
O2 C9 C8 124.8(4) . .
C8 C9 C10 120.3(4) . .
C14 C13 C16 123.0(4) . .
C14 C13 C12 117.6(4) . .
C12 C13 C16 119.3(4) . .
C22 C17 C16 122.0(4) . .
C18 C17 C22 118.7(4) . .
C18 C17 C16 119.4(4) . .
C21 C20 C23 119.6(4) . .
C21 C20 C19 118.2(4) . .
C19 C20 C23 122.1(4) . .
C6 C1 C7 122.8(4) . .
C2 C1 C7 118.3(4) . .
C2 C1 C6 118.9(4) . .
C20 C21 H21 119.1 . .
C22 C21 C20 121.7(4) . .
C22 C21 H21 119.1 . .
C7 C8 H8 117.7 . .
C9 C8 C7 124.6(4) . .
C9 C8 H8 117.7 . .
C20 C19 H19 119.9 . .
C18 C19 C20 120.2(4) . .
C18 C19 H19 119.9 . .
C014 Cl2 Cl2 163.7(7) . 2_666
C25 C24 C23 124.4(4) . .
C25 C24 H24 117.8 . .
C23 C24 H24 117.8 . .
C26 C27 H27 119.7 . .
C28 C27 C26 120.7(5) . .
C28 C27 H27 119.7 . .
C26 C31 H31 119.7 . .
C30 C31 C26 120.7(5) . .
C30 C31 H31 119.7 . .
C1 C6 H6 119.9 . .
C5 C6 C1 120.2(5) . .
C5 C6 H6 119.9 . .
C17 C22 H22 120.2 . .
C21 C22 C17 119.7(4) . .
C21 C22 H22 120.2 . .
C1 C2 H2 119.8 . .
C3 C2 C1 120.4(5) . .
C3 C2 H2 119.8 . .
C17 C18 C19 121.5(4) . .
C17 C18 H18 119.3 . .
C19 C18 H18 119.3 . .
C13 C16 C17 116.0(4) . .
C13 C16 H16A 108.3 . .
C13 C16 H16B 108.3 . .
C17 C16 H16A 108.3 . .
C17 C16 H16B 108.3 . .
H16A C16 H16B 107.4 . .
C2 C3 H3 119.9 . .
C2 C3 C4 120.2(5) . .
C4 C3 H3 119.9 . .
C31 C30 H30 120.0 . .
C29 C30 C31 119.9(5) . .
C29 C30 H30 120.0 . .
C10 C11 H11 119.6 . .
C12 C11 C10 120.8(4) . .
C12 C11 H11 119.6 . .
C30 C29 H29 119.9 . .
C30 C29 C28 120.1(4) . .
C28 C29 H29 119.9 . .
C3 C4 H4 120.1 . .
C5 C4 C3 119.9(5) . .
C5 C4 H4 120.1 . .
C13 C12 H12 119.4 . .
C11 C12 C13 121.3(4) . .
C11 C12 H12 119.4 . .
C27 C28 H28 120.1 . .
C29 C28 C27 119.9(5) . .
C29 C28 H28 120.1 . .
C6 C5 H5 119.8 . .
C4 C5 C6 120.4(5) . .
C4 C5 H5 119.8 . .
Cl3 C014 H014 115.5 . .
Cl1 C014 Cl3 107.2(5) . .
Cl1 C014 H014 115.5 . .
Cl2 C014 Cl3 110.0(4) . .
Cl2 C014 Cl1 90.2(4) . .
Cl2 C014 H014 115.5 . .

loop_
_geom_bond_atom_site_label_1
_geom_bond_atom_site_label_2
_geom_bond_distance
_geom_bond_site_symmetry_2
Cu1 O1 1.912(3) .
Cu1 O3 1.912(3) 2_666
Cu1 O4 1.910(3) 2_666
Cu1 O2 1.911(3) .
Cl3 C014 1.778(8) .
O1 C7 1.266(5) .
O3 Cu1 1.912(3) 2_666
O3 C23 1.284(5) .
O4 Cu1 1.911(3) 2_666
O4 C25 1.285(5) .
O2 C9 1.285(5) .
Cl1 C014 1.776(9) .
C25 C26 1.500(6) .
C25 C24 1.396(6) .
C7 C1 1.497(6) .
C7 C8 1.402(6) .
C26 C27 1.391(7) .
C26 C31 1.393(7) .
C14 H14 0.9300 .
C14 C15 1.376(6) .
C14 C13 1.387(7) .
C10 C15 1.396(6) .
C10 C9 1.485(6) .
C10 C11 1.392(7) .
C23 C20 1.485(6) .
C23 C24 1.402(6) .
C15 H15 0.9300 .
C9 C8 1.394(6) .
C13 C16 1.524(6) .
C13 C12 1.392(7) .
C17 C22 1.404(7) .
C17 C18 1.385(7) .
C17 C16 1.525(6) .
C20 C21 1.393(6) .
C20 C19 1.398(6) .
C1 C6 1.401(7) .
C1 C2 1.400(7) .
C21 H21 0.9300 .
C21 C22 1.387(6) .
C8 H8 0.9300 .
C19 H19 0.9300 .
C19 C18 1.387(7) .
Cl2 Cl2 1.783(10) 2_666
Cl2 C014 1.740(9) .
C24 H24 0.9300 .
C27 H27 0.9300 .
C27 C28 1.390(7) .
C31 H31 0.9300 .
C31 C30 1.393(7) .
C6 H6 0.9300 .
C6 C5 1.390(7) .
C22 H22 0.9300 .
C2 H2 0.9300 .
C2 C3 1.381(7) .
C18 H18 0.9300 .
C16 H16A 0.9700 .
C16 H16B 0.9700 .
C3 H3 0.9300 .
C3 C4 1.397(9) .
C30 H30 0.9300 .
C30 C29 1.377(8) .
C11 H11 0.9300 .
C11 C12 1.384(7) .
C29 H29 0.9300 .
C29 C28 1.389(8) .
C4 H4 0.9300 .
C4 C5 1.379(8) .
C12 H12 0.9300 .
C28 H28 0.9300 .
C5 H5 0.9300 .
C014 H014 0.9800 .
